data_4128502
loop_
_publ_author_name
'Wu, Ju'
'Dou, Yingchao'
'Guillot, R\'egis'
'Kouklovsky, Cyrille'
'Vincent, Guillaume'

_publ_section_title
;
 Electrochemical Dearomative 2,3-Difunctionalization of Indoles.
;
_journal_issue 7
_journal_name_full 'Journal of the American Chemical Society'
_journal_page_first 2832
_journal_page_last 2837
_journal_paper_doi 10.1021/jacs.8b13371
_journal_volume 141
_journal_year 2019
_chemical_formula_moiety 'C20 H20 Br N O3 S'
_chemical_formula_sum 'C20 H20 Br N O3 S'
_chemical_formula_weight 434.34
_space_group_crystal_system monoclinic
_space_group_IT_number 14
_space_group_name_Hall '-P 2yn'
_space_group_name_H-M_alt 'P 1 21/n 1'
_atom_sites_solution_hydrogens geom
_audit_creation_method SHELXL-2018/3
_cell_angle_alpha 90
_cell_angle_beta 99.593(3)
_cell_angle_gamma 90
_cell_formula_units_Z 4
_cell_length_a 8.4325(7)
_cell_length_b 13.3190(11)
_cell_length_c 16.3809(13)
_cell_measurement_reflns_used 9868
_cell_measurement_temperature 100(1)
_cell_measurement_theta_max 36.40
_cell_measurement_theta_min 2.52
_cell_volume 1814.1(3)
_computing_structure_refinement 'SHELXL-2018/3 (Sheldrick, 2018)'
_diffrn_ambient_temperature 100(1)
_diffrn_measured_fraction_theta_full 0.999
_diffrn_measured_fraction_theta_max 0.997
_diffrn_measurement_device_type 'Bruker VENTURE PHOTON100 CMOS'
_diffrn_measurement_method '\f and \w scans'
_diffrn_radiation_probe x-ray
_diffrn_radiation_type MoK\a
_diffrn_radiation_wavelength 0.71073
_diffrn_reflns_av_R_equivalents 0.0874
_diffrn_reflns_av_unetI/netI 0.0416
_diffrn_reflns_Laue_measured_fraction_full 0.999
_diffrn_reflns_Laue_measured_fraction_max 0.997
_diffrn_reflns_limit_h_max 14
_diffrn_reflns_limit_h_min -14
_diffrn_reflns_limit_k_max 22
_diffrn_reflns_limit_k_min -22
_diffrn_reflns_limit_l_max 27
_diffrn_reflns_limit_l_min -27
_diffrn_reflns_number 117620
_diffrn_reflns_point_group_measured_fraction_full 0.999
_diffrn_reflns_point_group_measured_fraction_max 0.997
_diffrn_reflns_theta_full 25.000
_diffrn_reflns_theta_max 36.472
_diffrn_reflns_theta_min 2.522
_exptl_absorpt_coefficient_mu 2.403
_exptl_absorpt_correction_T_max 0.9211
_exptl_absorpt_correction_T_min 0.6897
_exptl_absorpt_correction_type multi-scan
_exptl_absorpt_process_details SADABS
_exptl_crystal_colour colorless
_exptl_crystal_density_diffrn 1.590
_exptl_crystal_description needle
_exptl_crystal_F_000 888
_exptl_crystal_size_max 0.120
_exptl_crystal_size_mid 0.040
_exptl_crystal_size_min 0.030
_refine_diff_density_max 0.941
_refine_diff_density_min -1.407
_refine_diff_density_rms 0.106
_refine_ls_extinction_method none
_refine_ls_goodness_of_fit_ref 1.028
_refine_ls_hydrogen_treatment constr
_refine_ls_matrix_type full
_refine_ls_number_parameters 237
_refine_ls_number_reflns 8867
_refine_ls_number_restraints 0
_refine_ls_restrained_S_all 1.028
_refine_ls_R_factor_all 0.0584
_refine_ls_R_factor_gt 0.0412
_refine_ls_shift/su_max 0.002
_refine_ls_shift/su_mean 0.000
_refine_ls_structure_factor_coef Fsqd
_refine_ls_weighting_details 'w=1/[\s^2^(Fo^2^)+(0.0292P)^2^+2.3923P] where P=(Fo^2^+2Fc^2^)/3'
_refine_ls_weighting_scheme calc
_refine_ls_wR_factor_gt 0.0866
_refine_ls_wR_factor_ref 0.0929
_reflns_Friedel_coverage 0.000
_reflns_number_gt 7179
_reflns_number_total 8867
_reflns_threshold_expression 'I > 2\s(I)'
_cod_data_source_file 3e.cif
_cod_data_source_block 3e
_cod_original_sg_symbol_H-M 'P 21/n'
_cod_database_code 4128502
_shelx_space_group_comment
;
The symmetry employed for this shelxl refinement is uniquely defined
by the following loop, which should always be used as a source of
symmetry information in preference to the above space-group names.
They are only intended as comments.
;
_shelx_estimated_absorpt_t_min 0.761
_shelx_estimated_absorpt_t_max 0.931

loop_
_space_group_symop_operation_xyz
'x, y, z'
'-x+1/2, y+1/2, -z+1/2'
'-x, -y, -z'
'x-1/2, -y-1/2, z-1/2'

loop_
_atom_site_label
_atom_site_type_symbol
_atom_site_fract_x
_atom_site_fract_y
_atom_site_fract_z
_atom_site_U_iso_or_equiv
_atom_site_adp_type
_atom_site_occupancy
_atom_site_site_symmetry_order
_atom_site_calc_flag
_atom_site_refinement_flags_posn
_atom_site_refinement_flags_adp
C1 C 0.76964(16) 0.51164(11) 0.50496(8) 0.0103(2) Uani 1 1 d . .
C2 C 0.82968(17) 0.46622(11) 0.58093(9) 0.0129(2) Uani 1 1 d . .
H2 H 0.801640 0.399341 0.592810 0.016 Uiso 1 1 calc R U
C3 C 0.93130(17) 0.52279(12) 0.63778(9) 0.0139(2) Uani 1 1 d . .
C4 C 0.97604(18) 0.62066(12) 0.62224(9) 0.0144(2) Uani 1 1 d . .
H4 H 1.046120 0.656744 0.663432 0.017 Uiso 1 1 calc R U
C5 C 0.91841(17) 0.66559(11) 0.54668(9) 0.0133(2) Uani 1 1 d . .
H5 H 0.948324 0.732190 0.535097 0.016 Uiso 1 1 calc R U
C6 C 0.81537(16) 0.60999(10) 0.48838(8) 0.0100(2) Uani 1 1 d . .
C7 C 0.64820(16) 0.54854(10) 0.37461(8) 0.0097(2) Uani 1 1 d . .
C8 C 0.56491(17) 0.53653(11) 0.28723(8) 0.0118(2) Uani 1 1 d . .
H8 H 0.632791 0.566551 0.248965 0.014 Uiso 1 1 calc R U
C9 C 0.54301(19) 0.42419(12) 0.26890(9) 0.0167(3) Uani 1 1 d . .
H9A H 0.468600 0.415263 0.215899 0.020 Uiso 1 1 calc R U
H9B H 0.648007 0.394727 0.262476 0.020 Uiso 1 1 calc R U
C10 C 0.47680(19) 0.36821(12) 0.33697(10) 0.0179(3) Uani 1 1 d . .
H10A H 0.456367 0.297320 0.320281 0.021 Uiso 1 1 calc R U
H10B H 0.373288 0.398652 0.344793 0.021 Uiso 1 1 calc R U
C11 C 0.59502(19) 0.37224(12) 0.41854(10) 0.0159(3) Uani 1 1 d . .
H11A H 0.538679 0.353910 0.464825 0.019 Uiso 1 1 calc R U
H11B H 0.682449 0.323018 0.417014 0.019 Uiso 1 1 calc R U
C12 C 0.66501(16) 0.47505(11) 0.43274(8) 0.0109(2) Uani 1 1 d . .
C13 C 0.3568(2) 0.61344(14) 0.19365(10) 0.0191(3) Uani 1 1 d . .
H13A H 0.331249 0.551917 0.161316 0.029 Uiso 1 1 calc R U
H13B H 0.440067 0.651019 0.171490 0.029 Uiso 1 1 calc R U
H13C H 0.259837 0.654865 0.190173 0.029 Uiso 1 1 calc R U
C14 C 0.56400(17) 0.80076(10) 0.41994(8) 0.0114(2) Uani 1 1 d . .
C15 C 0.60512(18) 0.84844(11) 0.49595(9) 0.0141(2) Uani 1 1 d . .
H15 H 0.714834 0.855756 0.520421 0.017 Uiso 1 1 calc R U
C16 C 0.48448(18) 0.88521(12) 0.53569(9) 0.0154(3) Uani 1 1 d . .
H16 H 0.512300 0.918380 0.587436 0.018 Uiso 1 1 calc R U
C17 C 0.32237(18) 0.87425(11) 0.50081(9) 0.0144(2) Uani 1 1 d . .
C18 C 0.28423(18) 0.82686(12) 0.42425(9) 0.0150(2) Uani 1 1 d . .
H18 H 0.174575 0.819484 0.399700 0.018 Uiso 1 1 calc R U
C19 C 0.40374(18) 0.79008(12) 0.38302(9) 0.0146(2) Uani 1 1 d . .
H19 H 0.376468 0.758281 0.330654 0.017 Uiso 1 1 calc R U
C20 C 0.1935(2) 0.91133(13) 0.54662(11) 0.0207(3) Uani 1 1 d . .
H20A H 0.186433 0.866605 0.593388 0.031 Uiso 1 1 calc R U
H20B H 0.089954 0.912170 0.509127 0.031 Uiso 1 1 calc R U
H20C H 0.219946 0.979400 0.567212 0.031 Uiso 1 1 calc R U
N N 0.74249(14) 0.63325(9) 0.40653(7) 0.01034(19) Uani 1 1 d . .
O1 O 0.41352(12) 0.58815(9) 0.27756(6) 0.01333(19) Uani 1 1 d . .
O2 O 0.66428(14) 0.74417(9) 0.28452(6) 0.01480(19) Uani 1 1 d . .
O3 O 0.86381(13) 0.80217(9) 0.40336(7) 0.0150(2) Uani 1 1 d . .
S S 0.71771(4) 0.75042(3) 0.37169(2) 0.01054(6) Uani 1 1 d . .
Br Br 1.01455(2) 0.46547(2) 0.74231(2) 0.02103(5) Uani 1 1 d . .

loop_
_atom_site_aniso_label
_atom_site_aniso_U_11
_atom_site_aniso_U_22
_atom_site_aniso_U_33
_atom_site_aniso_U_23
_atom_site_aniso_U_13
_atom_site_aniso_U_12
C1 0.0096(5) 0.0111(6) 0.0098(5) 0.0010(4) 0.0008(4) 0.0007(4)
C2 0.0123(5) 0.0144(6) 0.0120(5) 0.0039(4) 0.0017(4) 0.0011(5)
C3 0.0111(5) 0.0216(7) 0.0089(5) 0.0029(5) 0.0012(4) 0.0039(5)
C4 0.0121(6) 0.0195(7) 0.0102(5) -0.0018(5) -0.0021(4) 0.0012(5)
C5 0.0138(6) 0.0134(6) 0.0114(5) -0.0010(4) -0.0017(4) -0.0005(5)
C6 0.0095(5) 0.0119(6) 0.0082(5) 0.0003(4) -0.0001(4) 0.0004(4)
C7 0.0090(5) 0.0100(5) 0.0096(5) -0.0012(4) 0.0006(4) -0.0005(4)
C8 0.0094(5) 0.0154(6) 0.0099(5) -0.0017(4) -0.0002(4) 0.0004(4)
C9 0.0162(6) 0.0166(7) 0.0157(6) -0.0059(5) -0.0017(5) 0.0020(5)
C10 0.0151(6) 0.0142(6) 0.0229(7) -0.0032(5) -0.0012(5) -0.0020(5)
C11 0.0155(6) 0.0124(6) 0.0189(6) 0.0004(5) 0.0007(5) -0.0021(5)
C12 0.0100(5) 0.0110(6) 0.0114(5) 0.0001(4) 0.0005(4) -0.0004(4)
C13 0.0161(6) 0.0250(8) 0.0142(6) 0.0040(5) -0.0032(5) 0.0003(6)
C14 0.0130(5) 0.0091(5) 0.0116(5) 0.0015(4) 0.0005(4) -0.0004(4)
C15 0.0128(6) 0.0150(6) 0.0135(5) -0.0008(5) -0.0008(4) -0.0016(5)
C16 0.0150(6) 0.0158(6) 0.0149(6) -0.0030(5) 0.0011(5) -0.0001(5)
C17 0.0153(6) 0.0109(6) 0.0170(6) 0.0009(5) 0.0024(5) 0.0004(5)
C18 0.0115(6) 0.0149(6) 0.0173(6) 0.0002(5) -0.0011(5) 0.0004(5)
C19 0.0131(6) 0.0151(6) 0.0142(6) -0.0005(5) -0.0016(5) 0.0011(5)
C20 0.0161(7) 0.0197(7) 0.0270(8) -0.0047(6) 0.0061(6) 0.0010(5)
N 0.0118(5) 0.0102(5) 0.0081(4) 0.0015(4) -0.0011(4) -0.0003(4)
O1 0.0100(4) 0.0180(5) 0.0111(4) 0.0008(4) -0.0009(3) 0.0019(4)
O2 0.0173(5) 0.0171(5) 0.0095(4) 0.0039(4) 0.0007(3) -0.0004(4)
O3 0.0129(4) 0.0147(5) 0.0170(5) 0.0028(4) 0.0010(4) -0.0046(4)
S 0.01085(13) 0.01086(14) 0.00960(12) 0.00269(10) 0.00077(10) -0.00126(11)
Br 0.01418(7) 0.03653(10) 0.01148(6) 0.00979(6) -0.00047(5) 0.00326(6)

loop_
_atom_type_symbol
_atom_type_description
_atom_type_scat_dispersion_real
_atom_type_scat_dispersion_imag
_atom_type_scat_source
C C 0.0034 0.0017 'International Tables Vol C Tables 4.2.6.8 and 6.1.1.4'
N N 0.0066 0.0034 'International Tables Vol C Tables 4.2.6.8 and 6.1.1.4'
O O 0.0114 0.0062 'International Tables Vol C Tables 4.2.6.8 and 6.1.1.4'
S S 0.1250 0.1256 'International Tables Vol C Tables 4.2.6.8 and 6.1.1.4'
Br Br -0.2900 2.4705 'International Tables Vol C Tables 4.2.6.8 and 6.1.1.4'
H H 0.0000 0.0000 'International Tables Vol C Tables 4.2.6.8 and 6.1.1.4'

loop_
_geom_angle_atom_site_label_1
_geom_angle_atom_site_label_2
_geom_angle_atom_site_label_3
_geom_angle
C2 C1 C6 120.30(13)
C2 C1 C12 131.77(13)
C6 C1 C12 107.91(12)
C3 C2 C1 117.11(14)
C3 C2 H2 121.4
C1 C2 H2 121.4
C2 C3 C4 123.01(13)
C2 C3 Br 118.93(12)
C4 C3 Br 118.06(11)
C5 C4 C3 120.10(13)
C5 C4 H4 120.0
C3 C4 H4 120.0
C4 C5 C6 117.92(14)
C4 C5 H5 121.0
C6 C5 H5 121.0
C5 C6 C1 121.55(12)
C5 C6 N 131.09(13)
C1 C6 N 107.34(11)
C12 C7 N 109.05(11)
C12 C7 C8 124.94(13)
N C7 C8 125.41(12)
O1 C8 C7 108.77(11)
O1 C8 C9 111.75(12)
C7 C8 C9 108.33(12)
O1 C8 H8 109.3
C7 C8 H8 109.3
C9 C8 H8 109.3
C10 C9 C8 112.45(12)
C10 C9 H9A 109.1
C8 C9 H9A 109.1
C10 C9 H9B 109.1
C8 C9 H9B 109.1
H9A C9 H9B 107.8
C9 C10 C11 110.95(13)
C9 C10 H10A 109.4
C11 C10 H10A 109.4
C9 C10 H10B 109.4
C11 C10 H10B 109.4
H10A C10 H10B 108.0
C12 C11 C10 110.57(13)
C12 C11 H11A 109.5
C10 C11 H11A 109.5
C12 C11 H11B 109.5
C10 C11 H11B 109.5
H11A C11 H11B 108.1
C7 C12 C1 108.12(12)
C7 C12 C11 124.04(13)
C1 C12 C11 127.66(13)
O1 C13 H13A 109.5
O1 C13 H13B 109.5
H13A C13 H13B 109.5
O1 C13 H13C 109.5
H13A C13 H13C 109.5
H13B C13 H13C 109.5
C15 C14 C19 121.00(14)
C15 C14 S 118.96(11)
C19 C14 S 120.01(11)
C16 C15 C14 119.31(13)
C16 C15 H15 120.3
C14 C15 H15 120.3
C15 C16 C17 121.02(14)
C15 C16 H16 119.5
C17 C16 H16 119.5
C18 C17 C16 118.58(14)
C18 C17 C20 121.37(14)
C16 C17 C20 120.03(14)
C19 C18 C17 121.26(14)
C19 C18 H18 119.4
C17 C18 H18 119.4
C18 C19 C14 118.81(13)
C18 C19 H19 120.6
C14 C19 H19 120.6
C17 C20 H20A 109.5
C17 C20 H20B 109.5
H20A C20 H20B 109.5
C17 C20 H20C 109.5
H20A C20 H20C 109.5
H20B C20 H20C 109.5
C6 N C7 107.56(11)
C6 N S 122.77(10)
C7 N S 125.82(9)
C13 O1 C8 111.76(11)
O2 S O3 120.00(7)
O2 S N 106.82(6)
O3 S N 106.03(6)
O2 S C14 109.79(7)
O3 S C14 107.92(7)
N S C14 105.27(6)

loop_
_geom_bond_atom_site_label_1
_geom_bond_atom_site_label_2
_geom_bond_distance
C1 C2 1.4003(19)
C1 C6 1.405(2)
C1 C12 1.4379(19)
C2 C3 1.380(2)
C2 H2 0.9500
C3 C4 1.392(2)
C3 Br 1.8992(14)
C4 C5 1.388(2)
C4 H4 0.9500
C5 C6 1.3924(19)
C5 H5 0.9500
C6 N 1.4130(17)
C7 C12 1.3564(19)
C7 N 1.4283(18)
C7 C8 1.4942(19)
C8 O1 1.4353(17)
C8 C9 1.531(2)
C8 H8 1.0000
C9 C10 1.523(2)
C9 H9A 0.9900
C9 H9B 0.9900
C10 C11 1.529(2)
C10 H10A 0.9900
C10 H10B 0.9900
C11 C12 1.494(2)
C11 H11A 0.9900
C11 H11B 0.9900
C13 O1 1.4187(18)
C13 H13A 0.9800
C13 H13B 0.9800
C13 H13C 0.9800
C14 C15 1.389(2)
C14 C19 1.393(2)
C14 S 1.7594(15)
C15 C16 1.385(2)
C15 H15 0.9500
C16 C17 1.399(2)
C16 H16 0.9500
C17 C18 1.393(2)
C17 C20 1.504(2)
C18 C19 1.392(2)
C18 H18 0.9500
C19 H19 0.9500
C20 H20A 0.9800
C20 H20B 0.9800
C20 H20C 0.9800
N S 1.6628(12)
O2 S 1.4264(11)
O3 S 1.4315(11)
